data_7006146
loop_
_publ_author_name
'Wang, Junfeng'
'Cai, Tao'
'Yao, Yingming'
'Zhang, Yong'
'Shen, Qi'

_publ_section_title
;
 Ytterbium amides of linked bis(amidinate): synthesis, molecular
 structures, and reactivity for the polymerization of l-lactide
;
_journal_issue 45
_journal_name_full 'Dalton Transactions'
_journal_page_first 5275
_journal_paper_doi 10.1039/b709310a
_journal_year 2007
_chemical_formula_moiety 'C39 H62 N5 O2 Si2 Yb'
_chemical_formula_sum 'C39 H62 N5 O2 Si2 Yb'
_chemical_formula_weight 862.16
_chemical_name_systematic
;
?
;
_space_group_IT_number 14
_symmetry_cell_setting monoclinic
_symmetry_Int_Tables_number 14
_symmetry_space_group_name_Hall '-P 2ybc'
_symmetry_space_group_name_H-M 'P 1 21/c 1'
_atom_sites_solution_hydrogens geom
_atom_sites_solution_primary direct
_atom_sites_solution_secondary difmap
_audit_creation_method SHELXL-97
_cell_angle_alpha 90.00
_cell_angle_beta 104.525(3)
_cell_angle_gamma 90.00
_cell_formula_units_Z 4
_cell_length_a 24.670(3)
_cell_length_b 8.9342(11)
_cell_length_c 19.672(3)
_cell_measurement_reflns_used 14126
_cell_measurement_temperature 193(2)
_cell_measurement_theta_max 25.3
_cell_measurement_theta_min 3.0
_cell_volume 4197.3(10)
_computing_cell_refinement CrystalClear
_computing_data_collection CrystalClear
_computing_data_reduction CrystalStructure
_computing_structure_refinement 'SHELXL-97 (Sheldrick, 1997)'
_computing_structure_solution 'SHELXS-97 (Sheldrick, 1990)'
_diffrn_ambient_temperature 193(2)
_diffrn_detector_area_resol_mean 7.31
_diffrn_measured_fraction_theta_full 0.995
_diffrn_measured_fraction_theta_max 0.995
_diffrn_measurement_device_type 'Rigaku Mercury'
_diffrn_measurement_method \w
_diffrn_radiation_monochromator graphite
_diffrn_radiation_source 'fine-focus sealed tube'
_diffrn_radiation_type MoK\a
_diffrn_radiation_wavelength 0.71070
_diffrn_reflns_av_R_equivalents 0.0481
_diffrn_reflns_av_sigmaI/netI 0.0419
_diffrn_reflns_limit_h_max 28
_diffrn_reflns_limit_h_min -29
_diffrn_reflns_limit_k_max 10
_diffrn_reflns_limit_k_min -10
_diffrn_reflns_limit_l_max 23
_diffrn_reflns_limit_l_min -21
_diffrn_reflns_number 39439
_diffrn_reflns_theta_full 25.35
_diffrn_reflns_theta_max 25.35
_diffrn_reflns_theta_min 3.05
_exptl_absorpt_coefficient_mu 2.323
_exptl_absorpt_correction_T_max 0.6935
_exptl_absorpt_correction_T_min 0.3269
_exptl_absorpt_correction_type multi-scan
_exptl_absorpt_process_details 'Jacobson, R. (1998) Private communication'
_exptl_crystal_colour orange
_exptl_crystal_density_diffrn 1.364
_exptl_crystal_density_method 'not measured'
_exptl_crystal_description block
_exptl_crystal_F_000 1780
_exptl_crystal_size_max 0.62
_exptl_crystal_size_mid 0.43
_exptl_crystal_size_min 0.17
_refine_diff_density_max 1.236
_refine_diff_density_min -1.266
_refine_diff_density_rms 0.093
_refine_ls_extinction_method none
_refine_ls_goodness_of_fit_ref 1.154
_refine_ls_hydrogen_treatment constr
_refine_ls_matrix_type full
_refine_ls_number_parameters 464
_refine_ls_number_reflns 7639
_refine_ls_number_restraints 4
_refine_ls_restrained_S_all 1.170
_refine_ls_R_factor_all 0.0440
_refine_ls_R_factor_gt 0.0368
_refine_ls_shift/su_max 0.001
_refine_ls_shift/su_mean 0.000
_refine_ls_structure_factor_coef Fsqd
_refine_ls_weighting_details 'calc w=1/[\s^2^(Fo^2^)+(0.0161P)^2^+8.7030P] where P=(Fo^2^+2Fc^2^)/3'
_refine_ls_weighting_scheme calc
_refine_ls_wR_factor_gt 0.0746
_refine_ls_wR_factor_ref 0.0789
_reflns_number_gt 6833
_reflns_number_total 7639
_reflns_threshold_expression >2sigma(I)
_cod_data_source_file b709310a.txt
_cod_data_source_block complex2
_cod_original_cell_volume 4197.1(9)
_cod_original_sg_symbol_H-M 'P 21/c'
_cod_database_code 7006146

loop_
_symmetry_equiv_pos_as_xyz
'x, y, z'
'-x, y+1/2, -z+1/2'
'-x, -y, -z'
'x, -y-1/2, z-1/2'

loop_
_atom_site_label
_atom_site_type_symbol
_atom_site_fract_x
_atom_site_fract_y
_atom_site_fract_z
_atom_site_U_iso_or_equiv
_atom_site_adp_type
_atom_site_occupancy
_atom_site_symmetry_multiplicity
_atom_site_calc_flag
_atom_site_refinement_flags
_atom_site_disorder_assembly
_atom_site_disorder_group
Yb1 Yb 0.261886(7) 0.740599(19) 0.278924(9) 0.02142(7) Uani 1 1 d . . .
Si1 Si 0.40537(6) 0.56320(16) 0.26513(8) 0.0403(3) Uani 1 1 d . . .
Si2 Si 0.10278(5) 0.61286(14) 0.27265(7) 0.0302(3) Uani 1 1 d . . .
O1 O 0.23684(13) 0.5520(3) 0.18949(14) 0.0281(7) Uani 1 1 d . . .
O2 O 0.27249(13) 0.4849(3) 0.32381(16) 0.0344(8) Uani 1 1 d . . .
N1 N 0.36022(15) 0.6932(4) 0.28591(19) 0.0285(8) Uani 1 1 d . . .
N2 N 0.33345(15) 0.8945(4) 0.33941(19) 0.0291(8) Uani 1 1 d . . .
N3 N 0.16787(15) 0.6948(4) 0.30293(18) 0.0274(8) Uani 1 1 d . . .
N4 N 0.23862(17) 0.8070(5) 0.3803(2) 0.0489(12) Uani 1 1 d . . .
N5 N 0.21626(15) 0.8977(4) 0.19742(18) 0.0277(8) Uani 1 1 d . . .
H5 H 0.1824 0.8974 0.2044 0.033 Uiso 1 1 calc R . .
C1 C 0.37298(18) 0.7972(5) 0.3368(2) 0.0286(10) Uani 1 1 d . . .
C2 C 0.1849(2) 0.7737(5) 0.3620(2) 0.0319(11) Uani 1 1 d . . .
C3 C 0.3416(2) 1.0067(5) 0.3951(3) 0.0380(12) Uani 1 1 d D . .
C4 C 0.2878(3) 1.0342(8) 0.4195(4) 0.0391(18) Uani 0.65 1 d PD . .
C4' C 0.3197(6) 0.9556(16) 0.4546(6) 0.041(4) Uani 0.35 1 d PD . .
C5 C 0.2606(3) 0.9039(8) 0.4414(3) 0.070(2) Uani 1 1 d D . .
C6 C 0.42833(19) 0.7967(5) 0.3914(2) 0.0330(11) Uani 1 1 d . . .
C7 C 0.4702(2) 0.8980(6) 0.3890(3) 0.0459(13) Uani 1 1 d . . .
H7 H 0.4645 0.9723 0.3533 0.055 Uiso 1 1 calc R . .
C8 C 0.5218(2) 0.8892(8) 0.4405(3) 0.0629(18) Uani 1 1 d . . .
H8 H 0.5517 0.9544 0.4383 0.075 Uiso 1 1 calc R . .
C9 C 0.5284(3) 0.7851(8) 0.4940(4) 0.069(2) Uani 1 1 d . . .
H9 H 0.5628 0.7798 0.5288 0.083 Uiso 1 1 calc R . .
C10 C 0.4864(3) 0.6911(7) 0.4972(3) 0.0663(19) Uani 1 1 d . . .
H10 H 0.4910 0.6221 0.5350 0.080 Uiso 1 1 calc R . .
C11 C 0.4367(2) 0.6946(6) 0.4461(3) 0.0509(15) Uani 1 1 d . . .
H11 H 0.4078 0.6260 0.4484 0.061 Uiso 1 1 calc R . .
C12 C 0.14543(19) 0.8239(5) 0.4051(2) 0.0314(11) Uani 1 1 d . . .
C13 C 0.1352(2) 0.7315(6) 0.4570(2) 0.0355(11) Uani 1 1 d . . .
H13 H 0.1534 0.6372 0.4661 0.043 Uiso 1 1 calc R . .
C14 C 0.0984(2) 0.7775(7) 0.4955(3) 0.0484(14) Uani 1 1 d . . .
H14 H 0.0909 0.7134 0.5307 0.058 Uiso 1 1 calc R . .
C15 C 0.0724(2) 0.9146(7) 0.4837(3) 0.0549(16) Uani 1 1 d . . .
H15 H 0.0471 0.9451 0.5105 0.066 Uiso 1 1 calc R . .
C16 C 0.0832(2) 1.0075(7) 0.4328(3) 0.0552(16) Uani 1 1 d . . .
H16 H 0.0654 1.1024 0.4243 0.066 Uiso 1 1 calc R . .
C17 C 0.1200(2) 0.9628(6) 0.3938(3) 0.0433(13) Uani 1 1 d . . .
H17 H 0.1278 1.0277 0.3592 0.052 Uiso 1 1 calc R . .
C18 C 0.3796(3) 0.5168(6) 0.1705(3) 0.0548(15) Uani 1 1 d . . .
H18A H 0.3411 0.4795 0.1613 0.082 Uiso 1 1 calc R . .
H18B H 0.4037 0.4396 0.1579 0.082 Uiso 1 1 calc R . .
H18C H 0.3806 0.6068 0.1423 0.082 Uiso 1 1 calc R . .
C19 C 0.4080(2) 0.3871(6) 0.3177(3) 0.0555(16) Uani 1 1 d . . .
H19A H 0.4228 0.4096 0.3677 0.083 Uiso 1 1 calc R . .
H19B H 0.4323 0.3140 0.3029 0.083 Uiso 1 1 calc R . .
H19C H 0.3701 0.3455 0.3101 0.083 Uiso 1 1 calc R . .
C20 C 0.4791(2) 0.6274(8) 0.2766(4) 0.086(3) Uani 1 1 d . . .
H20A H 0.4794 0.7227 0.2520 0.129 Uiso 1 1 calc R . .
H20B H 0.5000 0.5522 0.2571 0.129 Uiso 1 1 calc R . .
H20C H 0.4968 0.6409 0.3267 0.129 Uiso 1 1 calc R . .
C21 C 0.0414(2) 0.7386(6) 0.2695(3) 0.0499(14) Uani 1 1 d . . .
H21A H 0.0377 0.7560 0.3173 0.075 Uiso 1 1 calc R . .
H21B H 0.0072 0.6911 0.2415 0.075 Uiso 1 1 calc R . .
H21C H 0.0472 0.8343 0.2480 0.075 Uiso 1 1 calc R . .
C22 C 0.0946(2) 0.4454(5) 0.3266(3) 0.0397(12) Uani 1 1 d . . .
H22A H 0.1265 0.3780 0.3303 0.059 Uiso 1 1 calc R . .
H22B H 0.0598 0.3928 0.3041 0.059 Uiso 1 1 calc R . .
H22C H 0.0930 0.4780 0.3737 0.059 Uiso 1 1 calc R . .
C23 C 0.0965(2) 0.5545(6) 0.1798(2) 0.0416(12) Uani 1 1 d . . .
H23A H 0.1011 0.6422 0.1519 0.062 Uiso 1 1 calc R . .
H23B H 0.0595 0.5101 0.1605 0.062 Uiso 1 1 calc R . .
H23C H 0.1256 0.4807 0.1784 0.062 Uiso 1 1 calc R . .
C24 C 0.21065(18) 0.9958(4) 0.1419(2) 0.0254(10) Uani 1 1 d . . .
C25 C 0.15802(19) 1.0652(5) 0.1100(2) 0.0302(10) Uani 1 1 d . . .
C26 C 0.1551(2) 1.1644(5) 0.0547(2) 0.0390(12) Uani 1 1 d . . .
H26 H 0.1201 1.2099 0.0337 0.047 Uiso 1 1 calc R . .
C27 C 0.2004(2) 1.1994(6) 0.0294(3) 0.0436(13) Uani 1 1 d . . .
H27 H 0.1970 1.2681 -0.0084 0.052 Uiso 1 1 calc R . .
C28 C 0.2509(2) 1.1325(5) 0.0599(2) 0.0382(12) Uani 1 1 d . . .
H28 H 0.2826 1.1570 0.0428 0.046 Uiso 1 1 calc R . .
C29 C 0.25748(19) 1.0300(4) 0.1150(2) 0.0264(10) Uani 1 1 d . . .
C30 C 0.10762(19) 1.0362(5) 0.1389(3) 0.0349(11) Uani 1 1 d . . .
H30 H 0.1071 0.9264 0.1485 0.042 Uiso 1 1 calc R . .
C31 C 0.1133(2) 1.1165(5) 0.2093(3) 0.0407(12) Uani 1 1 d . . .
H31A H 0.1490 1.0890 0.2417 0.061 Uiso 1 1 calc R . .
H31B H 0.0823 1.0867 0.2293 0.061 Uiso 1 1 calc R . .
H31C H 0.1121 1.2250 0.2017 0.061 Uiso 1 1 calc R . .
C32 C 0.0508(2) 1.0754(7) 0.0893(3) 0.0597(16) Uani 1 1 d . . .
H32A H 0.0471 1.1844 0.0847 0.090 Uiso 1 1 calc R . .
H32B H 0.0206 1.0357 0.1084 0.090 Uiso 1 1 calc R . .
H32C H 0.0483 1.0310 0.0430 0.090 Uiso 1 1 calc R . .
C33 C 0.31450(19) 0.9641(5) 0.1469(2) 0.0321(11) Uani 1 1 d . . .
H33 H 0.3089 0.8715 0.1728 0.039 Uiso 1 1 calc R . .
C34 C 0.3500(2) 1.0719(5) 0.2001(3) 0.0448(13) Uani 1 1 d . . .
H34A H 0.3567 1.1636 0.1760 0.067 Uiso 1 1 calc R . .
H34B H 0.3859 1.0246 0.2223 0.067 Uiso 1 1 calc R . .
H34C H 0.3302 1.0967 0.2360 0.067 Uiso 1 1 calc R . .
C35 C 0.3466(2) 0.9196(7) 0.0931(3) 0.0573(16) Uani 1 1 d . . .
H35A H 0.3244 0.8482 0.0597 0.086 Uiso 1 1 calc R . .
H35B H 0.3823 0.8732 0.1172 0.086 Uiso 1 1 calc R . .
H35C H 0.3539 1.0089 0.0678 0.086 Uiso 1 1 calc R . .
C36 C 0.2450(2) 0.3975(5) 0.2062(2) 0.0361(11) Uani 1 1 d . . .
H36A H 0.2825 0.3658 0.2021 0.043 Uiso 1 1 calc R . .
H36B H 0.2165 0.3371 0.1731 0.043 Uiso 1 1 calc R . .
C37 C 0.2401(2) 0.3739(5) 0.2795(2) 0.0363(11) Uani 1 1 d . . .
H37A H 0.2004 0.3815 0.2810 0.044 Uiso 1 1 calc R . .
H37B H 0.2539 0.2728 0.2959 0.044 Uiso 1 1 calc R . .
C38 C 0.2246(2) 0.5795(5) 0.1151(2) 0.0387(12) Uani 1 1 d . . .
H38A H 0.2548 0.5391 0.0964 0.058 Uiso 1 1 calc R . .
H38B H 0.2214 0.6876 0.1064 0.058 Uiso 1 1 calc R . .
H38C H 0.1892 0.5308 0.0919 0.058 Uiso 1 1 calc R . .
C39 C 0.2764(2) 0.4581(6) 0.3966(2) 0.0484(14) Uani 1 1 d . . .
H39A H 0.2389 0.4611 0.4049 0.073 Uiso 1 1 calc R . .
H39B H 0.2998 0.5354 0.4249 0.073 Uiso 1 1 calc R . .
H39C H 0.2931 0.3595 0.4098 0.073 Uiso 1 1 calc R . .

loop_
_atom_site_aniso_label
_atom_site_aniso_U_11
_atom_site_aniso_U_22
_atom_site_aniso_U_33
_atom_site_aniso_U_23
_atom_site_aniso_U_13
_atom_site_aniso_U_12
Yb1 0.02232(11) 0.02350(11) 0.01773(11) -0.00128(7) 0.00371(8) -0.00001(8)
Si1 0.0286(7) 0.0397(8) 0.0541(9) -0.0108(7) 0.0130(7) 0.0029(6)
Si2 0.0262(7) 0.0313(7) 0.0323(7) -0.0029(5) 0.0058(6) -0.0050(5)
O1 0.0421(19) 0.0208(15) 0.0184(15) -0.0037(12) 0.0020(14) -0.0009(13)
O2 0.0411(19) 0.0322(17) 0.0270(18) 0.0069(14) 0.0030(15) -0.0014(15)
N1 0.025(2) 0.028(2) 0.033(2) -0.0040(16) 0.0075(17) -0.0001(16)
N2 0.028(2) 0.0221(19) 0.036(2) -0.0067(16) 0.0062(17) -0.0065(16)
N3 0.028(2) 0.0286(19) 0.027(2) -0.0084(16) 0.0083(16) -0.0052(16)
N4 0.038(2) 0.080(3) 0.035(2) -0.032(2) 0.020(2) -0.027(2)
N5 0.027(2) 0.0274(19) 0.027(2) 0.0054(16) 0.0050(16) 0.0051(16)
C1 0.027(2) 0.028(2) 0.030(3) 0.0032(19) 0.007(2) -0.005(2)
C2 0.038(3) 0.035(3) 0.026(2) -0.001(2) 0.015(2) -0.004(2)
C3 0.035(3) 0.036(3) 0.043(3) -0.016(2) 0.010(2) -0.005(2)
C4 0.042(5) 0.031(4) 0.044(5) -0.011(4) 0.009(4) 0.000(4)
C4' 0.057(10) 0.035(8) 0.028(8) -0.023(6) 0.006(7) -0.024(8)
C5 0.061(4) 0.106(5) 0.049(4) -0.051(4) 0.026(3) -0.045(4)
C6 0.025(2) 0.037(3) 0.035(3) -0.006(2) 0.005(2) 0.000(2)
C7 0.035(3) 0.057(3) 0.046(3) -0.010(3) 0.011(3) -0.012(3)
C8 0.032(3) 0.082(5) 0.074(5) -0.035(4) 0.013(3) -0.021(3)
C9 0.042(4) 0.066(4) 0.080(5) -0.010(4) -0.019(3) 0.011(3)
C10 0.066(4) 0.047(4) 0.066(4) 0.002(3) -0.022(3) 0.005(3)
C11 0.045(3) 0.041(3) 0.052(3) 0.000(3) -0.015(3) -0.001(3)
C12 0.034(3) 0.037(3) 0.024(2) -0.0106(19) 0.009(2) -0.008(2)
C13 0.038(3) 0.044(3) 0.028(3) -0.004(2) 0.013(2) -0.009(2)
C14 0.048(3) 0.072(4) 0.031(3) -0.006(3) 0.020(3) -0.011(3)
C15 0.036(3) 0.091(5) 0.042(3) -0.020(3) 0.018(3) 0.005(3)
C16 0.056(4) 0.064(4) 0.043(3) -0.014(3) 0.007(3) 0.022(3)
C17 0.055(3) 0.042(3) 0.032(3) -0.002(2) 0.009(3) 0.001(3)
C18 0.070(4) 0.046(3) 0.057(4) -0.008(3) 0.032(3) 0.001(3)
C19 0.054(4) 0.044(3) 0.057(4) -0.011(3) -0.007(3) 0.018(3)
C20 0.045(4) 0.089(5) 0.137(7) -0.057(5) 0.045(4) -0.012(4)
C21 0.029(3) 0.050(3) 0.068(4) -0.006(3) 0.007(3) -0.003(2)
C22 0.042(3) 0.038(3) 0.041(3) -0.003(2) 0.013(2) -0.011(2)
C23 0.043(3) 0.045(3) 0.033(3) 0.001(2) 0.001(2) -0.008(2)
C24 0.033(3) 0.017(2) 0.023(2) -0.0038(17) 0.002(2) -0.0002(18)
C25 0.033(3) 0.028(2) 0.026(2) -0.0037(19) 0.000(2) 0.001(2)
C26 0.046(3) 0.032(3) 0.032(3) 0.000(2) -0.004(2) 0.009(2)
C27 0.066(4) 0.038(3) 0.025(3) 0.008(2) 0.010(3) 0.008(3)
C28 0.055(3) 0.032(3) 0.032(3) 0.001(2) 0.019(2) -0.001(2)
C29 0.037(3) 0.016(2) 0.023(2) -0.0030(17) 0.002(2) 0.0006(18)
C30 0.030(3) 0.027(2) 0.043(3) 0.000(2) 0.000(2) 0.002(2)
C31 0.040(3) 0.037(3) 0.048(3) -0.001(2) 0.016(3) 0.004(2)
C32 0.037(3) 0.069(4) 0.064(4) 0.003(3) -0.006(3) 0.008(3)
C33 0.035(3) 0.028(2) 0.035(3) 0.002(2) 0.011(2) -0.001(2)
C34 0.040(3) 0.036(3) 0.052(3) 0.004(2) 0.000(3) -0.003(2)
C35 0.061(4) 0.062(4) 0.056(4) 0.000(3) 0.029(3) 0.020(3)
C36 0.051(3) 0.020(2) 0.034(3) -0.0026(19) 0.005(2) 0.004(2)
C37 0.046(3) 0.020(2) 0.040(3) 0.000(2) 0.006(2) -0.004(2)
C38 0.052(3) 0.039(3) 0.022(2) -0.001(2) 0.003(2) 0.006(2)
C39 0.062(4) 0.049(3) 0.029(3) 0.015(2) 0.003(3) 0.006(3)

loop_
_atom_type_symbol
_atom_type_description
_atom_type_scat_dispersion_real
_atom_type_scat_dispersion_imag
_atom_type_scat_source
C C 0.0033 0.0016 'International Tables Vol C Tables 4.2.6.8 and 6.1.1.4'
H H 0.0000 0.0000 'International Tables Vol C Tables 4.2.6.8 and 6.1.1.4'
N N 0.0061 0.0033 'International Tables Vol C Tables 4.2.6.8 and 6.1.1.4'
O O 0.0106 0.0060 'International Tables Vol C Tables 4.2.6.8 and 6.1.1.4'
Si Si 0.0817 0.0704 'International Tables Vol C Tables 4.2.6.8 and 6.1.1.4'
Yb Yb -0.3850 5.5486 'International Tables Vol C Tables 4.2.6.8 and 6.1.1.4'

loop_
_geom_angle_atom_site_label_1
_geom_angle_atom_site_label_2
_geom_angle_atom_site_label_3
_geom_angle
_geom_angle_site_symmetry_1
_geom_angle_site_symmetry_3
_geom_angle_publ_flag
N5 Yb1 N4 105.89(16) . . ?
N5 Yb1 N2 100.33(13) . . ?
N4 Yb1 N2 73.97(13) . . ?
N5 Yb1 O1 85.62(11) . . ?
N4 Yb1 O1 138.22(13) . . ?
N2 Yb1 O1 144.60(12) . . ?
N5 Yb1 N1 118.03(13) . . ?
N4 Yb1 N1 117.44(14) . . ?
N2 Yb1 N1 56.88(12) . . ?
O1 Yb1 N1 89.37(11) . . ?
N5 Yb1 O2 147.63(12) . . ?
N4 Yb1 O2 87.42(15) . . ?
N2 Yb1 O2 111.78(12) . . ?
O1 Yb1 O2 65.96(10) . . ?
N1 Yb1 O2 78.56(11) . . ?
N5 Yb1 N3 85.06(13) . . ?
N4 Yb1 N3 55.48(12) . . ?
N2 Yb1 N3 128.33(12) . . ?
O1 Yb1 N3 86.76(11) . . ?
N1 Yb1 N3 156.24(12) . . ?
O2 Yb1 N3 78.45(11) . . ?
N5 Yb1 C1 117.25(13) . . ?
N4 Yb1 C1 91.92(14) . . ?
N2 Yb1 C1 28.67(12) . . ?
O1 Yb1 C1 118.74(12) . . ?
N1 Yb1 C1 29.38(12) . . ?
O2 Yb1 C1 90.99(12) . . ?
N3 Yb1 C1 145.73(12) . . ?
N5 Yb1 C2 93.40(14) . . ?
N4 Yb1 C2 27.52(13) . . ?
N2 Yb1 C2 100.23(13) . . ?
O1 Yb1 C2 114.32(12) . . ?
N1 Yb1 C2 142.59(13) . . ?
O2 Yb1 C2 85.13(12) . . ?
N3 Yb1 C2 28.27(12) . . ?
C1 Yb1 C2 119.34(13) . . ?
N1 Si1 C18 108.0(2) . . ?
N1 Si1 C20 115.6(2) . . ?
C18 Si1 C20 105.5(3) . . ?
N1 Si1 C19 111.6(2) . . ?
C18 Si1 C19 108.8(3) . . ?
C20 Si1 C19 107.1(3) . . ?
N3 Si2 C23 107.3(2) . . ?
N3 Si2 C21 115.5(2) . . ?
C23 Si2 C21 105.5(3) . . ?
N3 Si2 C22 111.5(2) . . ?
C23 Si2 C22 109.7(2) . . ?
C21 Si2 C22 107.2(2) . . ?
C36 O1 C38 112.5(3) . . ?
C36 O1 Yb1 121.1(2) . . ?
C38 O1 Yb1 125.1(2) . . ?
C37 O2 C39 112.5(4) . . ?
C37 O2 Yb1 115.9(2) . . ?
C39 O2 Yb1 119.5(3) . . ?
C1 N1 Si1 126.6(3) . . ?
C1 N1 Yb1 88.0(3) . . ?
Si1 N1 Yb1 142.82(19) . . ?
C1 N2 C3 121.2(4) . . ?
C1 N2 Yb1 93.7(3) . . ?
C3 N2 Yb1 137.4(3) . . ?
C2 N3 Si2 125.9(3) . . ?
C2 N3 Yb1 88.5(3) . . ?
Si2 N3 Yb1 145.60(19) . . ?
C2 N4 C5 119.7(4) . . ?
C2 N4 Yb1 99.1(3) . . ?
C5 N4 Yb1 138.0(3) . . ?
C24 N5 Yb1 155.2(3) . . ?
C24 N5 H5 102.4 . . ?
Yb1 N5 H5 102.4 . . ?
N2 C1 N1 116.6(4) . . ?
N2 C1 C6 121.4(4) . . ?
N1 C1 C6 121.9(4) . . ?
N2 C1 Yb1 57.6(2) . . ?
N1 C1 Yb1 62.6(2) . . ?
C6 C1 Yb1 158.0(3) . . ?
N4 C2 N3 115.7(4) . . ?
N4 C2 C12 121.7(4) . . ?
N3 C2 C12 122.6(4) . . ?
N4 C2 Yb1 53.4(2) . . ?
N3 C2 Yb1 63.3(2) . . ?
C12 C2 Yb1 168.8(3) . . ?
N2 C3 C4' 111.9(6) . . ?
N2 C3 C4 112.0(4) . . ?
C4' C3 C4 44.6(6) . . ?
C4' C4 C5 68.4(7) . . ?
C4' C4 C3 65.0(7) . . ?
C5 C4 C3 117.4(6) . . ?
C4 C4' C3 70.5(8) . . ?
C4 C4' C5 65.9(8) . . ?
C3 C4' C5 119.6(9) . . ?
C4 C5 N4 109.3(5) . . ?
C4 C5 C4' 45.8(6) . . ?
N4 C5 C4' 118.1(6) . . ?
C7 C6 C11 119.3(5) . . ?
C7 C6 C1 121.5(4) . . ?
C11 C6 C1 119.1(4) . . ?
C6 C7 C8 118.9(6) . . ?
C6 C7 H7 120.6 . . ?
C8 C7 H7 120.6 . . ?
C9 C8 C7 119.7(6) . . ?
C9 C8 H8 120.1 . . ?
C7 C8 H8 120.1 . . ?
C10 C9 C8 120.6(6) . . ?
C10 C9 H9 119.7 . . ?
C8 C9 H9 119.7 . . ?
C9 C10 C11 120.4(6) . . ?
C9 C10 H10 119.8 . . ?
C11 C10 H10 119.8 . . ?
C10 C11 C6 120.9(6) . . ?
C10 C11 H11 119.5 . . ?
C6 C11 H11 119.5 . . ?
C17 C12 C13 119.6(4) . . ?
C17 C12 C2 120.4(4) . . ?
C13 C12 C2 120.0(4) . . ?
C14 C13 C12 119.5(5) . . ?
C14 C13 H13 120.2 . . ?
C12 C13 H13 120.2 . . ?
C15 C14 C13 121.0(5) . . ?
C15 C14 H14 119.5 . . ?
C13 C14 H14 119.5 . . ?
C14 C15 C16 119.5(5) . . ?
C14 C15 H15 120.3 . . ?
C16 C15 H15 120.3 . . ?
C15 C16 C17 120.1(5) . . ?
C15 C16 H16 119.9 . . ?
C17 C16 H16 119.9 . . ?
C12 C17 C16 120.2(5) . . ?
C12 C17 H17 119.9 . . ?
C16 C17 H17 119.9 . . ?
Si1 C18 H18A 109.5 . . ?
Si1 C18 H18B 109.5 . . ?
H18A C18 H18B 109.5 . . ?
Si1 C18 H18C 109.5 . . ?
H18A C18 H18C 109.5 . . ?
H18B C18 H18C 109.5 . . ?
Si1 C19 H19A 109.5 . . ?
Si1 C19 H19B 109.5 . . ?
H19A C19 H19B 109.5 . . ?
Si1 C19 H19C 109.5 . . ?
H19A C19 H19C 109.5 . . ?
H19B C19 H19C 109.5 . . ?
Si1 C20 H20A 109.5 . . ?
Si1 C20 H20B 109.5 . . ?
H20A C20 H20B 109.5 . . ?
Si1 C20 H20C 109.5 . . ?
H20A C20 H20C 109.5 . . ?
H20B C20 H20C 109.5 . . ?
Si2 C21 H21A 109.5 . . ?
Si2 C21 H21B 109.5 . . ?
H21A C21 H21B 109.5 . . ?
Si2 C21 H21C 109.5 . . ?
H21A C21 H21C 109.5 . . ?
H21B C21 H21C 109.5 . . ?
Si2 C22 H22A 109.5 . . ?
Si2 C22 H22B 109.5 . . ?
H22A C22 H22B 109.5 . . ?
Si2 C22 H22C 109.5 . . ?
H22A C22 H22C 109.5 . . ?
H22B C22 H22C 109.5 . . ?
Si2 C23 H23A 109.5 . . ?
Si2 C23 H23B 109.5 . . ?
H23A C23 H23B 109.5 . . ?
Si2 C23 H23C 109.5 . . ?
H23A C23 H23C 109.5 . . ?
H23B C23 H23C 109.5 . . ?
N5 C24 C29 120.1(4) . . ?
N5 C24 C25 121.4(4) . . ?
C29 C24 C25 118.5(4) . . ?
C26 C25 C24 118.8(4) . . ?
C26 C25 C30 121.1(4) . . ?
C24 C25 C30 120.0(4) . . ?
C27 C26 C25 122.9(5) . . ?
C27 C26 H26 118.5 . . ?
C25 C26 H26 118.5 . . ?
C26 C27 C28 118.2(5) . . ?
C26 C27 H27 120.9 . . ?
C28 C27 H27 120.9 . . ?
C27 C28 C29 122.7(5) . . ?
C27 C28 H28 118.7 . . ?
C29 C28 H28 118.7 . . ?
C28 C29 C24 118.9(4) . . ?
C28 C29 C33 119.5(4) . . ?
C24 C29 C33 121.6(4) . . ?
C25 C30 C31 111.2(4) . . ?
C25 C30 C32 115.3(4) . . ?
C31 C30 C32 109.2(4) . . ?
C25 C30 H30 106.9 . . ?
C31 C30 H30 106.9 . . ?
C32 C30 H30 106.9 . . ?
C30 C31 H31A 109.5 . . ?
C30 C31 H31B 109.5 . . ?
H31A C31 H31B 109.5 . . ?
C30 C31 H31C 109.5 . . ?
H31A C31 H31C 109.5 . . ?
H31B C31 H31C 109.5 . . ?
C30 C32 H32A 109.5 . . ?
C30 C32 H32B 109.5 . . ?
H32A C32 H32B 109.5 . . ?
C30 C32 H32C 109.5 . . ?
H32A C32 H32C 109.5 . . ?
H32B C32 H32C 109.5 . . ?
C29 C33 C35 114.0(4) . . ?
C29 C33 C34 110.7(4) . . ?
C35 C33 C34 109.4(4) . . ?
C29 C33 H33 107.5 . . ?
C35 C33 H33 107.5 . . ?
C34 C33 H33 107.5 . . ?
C33 C34 H34A 109.5 . . ?
C33 C34 H34B 109.5 . . ?
H34A C34 H34B 109.5 . . ?
C33 C34 H34C 109.5 . . ?
H34A C34 H34C 109.5 . . ?
H34B C34 H34C 109.5 . . ?
C33 C35 H35A 109.5 . . ?
C33 C35 H35B 109.5 . . ?
H35A C35 H35B 109.5 . . ?
C33 C35 H35C 109.5 . . ?
H35A C35 H35C 109.5 . . ?
H35B C35 H35C 109.5 . . ?
O1 C36 C37 108.6(4) . . ?
O1 C36 H36A 110.0 . . ?
C37 C36 H36A 110.0 . . ?
O1 C36 H36B 110.0 . . ?
C37 C36 H36B 110.0 . . ?
H36A C36 H36B 108.3 . . ?
O2 C37 C36 108.9(4) . . ?
O2 C37 H37A 109.9 . . ?
C36 C37 H37A 109.9 . . ?
O2 C37 H37B 109.9 . . ?
C36 C37 H37B 109.9 . . ?
H37A C37 H37B 108.3 . . ?
O1 C38 H38A 109.5 . . ?
O1 C38 H38B 109.5 . . ?
H38A C38 H38B 109.5 . . ?
O1 C38 H38C 109.5 . . ?
H38A C38 H38C 109.5 . . ?
H38B C38 H38C 109.5 . . ?
O2 C39 H39A 109.5 . . ?
O2 C39 H39B 109.5 . . ?
H39A C39 H39B 109.5 . . ?
O2 C39 H39C 109.5 . . ?
H39A C39 H39C 109.5 . . ?
H39B C39 H39C 109.5 . . ?

loop_
_geom_bond_atom_site_label_1
_geom_bond_atom_site_label_2
_geom_bond_distance
_geom_bond_site_symmetry_2
_geom_bond_publ_flag
Yb1 N5 2.214(3) . ?
Yb1 N4 2.287(4) . ?
Yb1 N2 2.317(3) . ?
Yb1 O1 2.402(3) . ?
Yb1 N1 2.432(4) . ?
Yb1 O2 2.439(3) . ?
Yb1 N3 2.514(4) . ?
Yb1 C1 2.738(4) . ?
Yb1 C2 2.814(4) . ?
Si1 N1 1.728(4) . ?
Si1 C18 1.857(6) . ?
Si1 C20 1.867(6) . ?
Si1 C19 1.876(6) . ?
Si2 N3 1.729(4) . ?
Si2 C23 1.867(5) . ?
Si2 C21 1.874(5) . ?
Si2 C22 1.874(5) . ?
O1 C36 1.421(5) . ?
O1 C38 1.439(5) . ?
O2 C37 1.426(5) . ?
O2 C39 1.431(5) . ?
N1 C1 1.344(6) . ?
N2 C1 1.317(6) . ?
N2 C3 1.461(5) . ?
N3 C2 1.333(5) . ?
N4 C2 1.317(6) . ?
N4 C5 1.470(6) . ?
N5 C24 1.381(5) . ?
N5 H5 0.8800 . ?
C1 C6 1.511(6) . ?
C2 C12 1.511(6) . ?
C3 C4' 1.481(12) . ?
C3 C4 1.540(8) . ?
C4 C4' 1.147(16) . ?
C4 C5 1.461(9) . ?
C4' C5 1.488(12) . ?
C6 C7 1.383(7) . ?
C6 C11 1.387(7) . ?
C7 C8 1.416(8) . ?
C7 H7 0.9500 . ?
C8 C9 1.383(9) . ?
C8 H8 0.9500 . ?
C9 C10 1.347(9) . ?
C9 H9 0.9500 . ?
C10 C11 1.376(7) . ?
C10 H10 0.9500 . ?
C11 H11 0.9500 . ?
C12 C17 1.383(7) . ?
C12 C13 1.385(6) . ?
C13 C14 1.383(7) . ?
C13 H13 0.9500 . ?
C14 C15 1.376(8) . ?
C14 H14 0.9500 . ?
C15 C16 1.378(8) . ?
C15 H15 0.9500 . ?
C16 C17 1.387(7) . ?
C16 H16 0.9500 . ?
C17 H17 0.9500 . ?
C18 H18A 0.9800 . ?
C18 H18B 0.9800 . ?
C18 H18C 0.9800 . ?
C19 H19A 0.9800 . ?
C19 H19B 0.9800 . ?
C19 H19C 0.9800 . ?
C20 H20A 0.9800 . ?
C20 H20B 0.9800 . ?
C20 H20C 0.9800 . ?
C21 H21A 0.9800 . ?
C21 H21B 0.9800 . ?
C21 H21C 0.9800 . ?
C22 H22A 0.9800 . ?
C22 H22B 0.9800 . ?
C22 H22C 0.9800 . ?
C23 H23A 0.9800 . ?
C23 H23B 0.9800 . ?
C23 H23C 0.9800 . ?
C24 C29 1.419(6) . ?
C24 C25 1.433(6) . ?
C25 C26 1.390(6) . ?
C25 C30 1.514(7) . ?
C26 C27 1.369(7) . ?
C26 H26 0.9500 . ?
C27 C28 1.378(7) . ?
C27 H27 0.9500 . ?
C28 C29 1.397(6) . ?
C28 H28 0.9500 . ?
C29 C33 1.508(6) . ?
C30 C31 1.534(6) . ?
C30 C32 1.535(7) . ?
C30 H30 1.0000 . ?
C31 H31A 0.9800 . ?
C31 H31B 0.9800 . ?
C31 H31C 0.9800 . ?
C32 H32A 0.9800 . ?
C32 H32B 0.9800 . ?
C32 H32C 0.9800 . ?
C33 C35 1.525(7) . ?
C33 C34 1.526(6) . ?
C33 H33 1.0000 . ?
C34 H34A 0.9800 . ?
C34 H34B 0.9800 . ?
C34 H34C 0.9800 . ?
C35 H35A 0.9800 . ?
C35 H35B 0.9800 . ?
C35 H35C 0.9800 . ?
C36 C37 1.492(6) . ?
C36 H36A 0.9900 . ?
C36 H36B 0.9900 . ?
C37 H37A 0.9900 . ?
C37 H37B 0.9900 . ?
C38 H38A 0.9800 . ?
C38 H38B 0.9800 . ?
C38 H38C 0.9800 . ?
C39 H39A 0.9800 . ?
C39 H39B 0.9800 . ?
C39 H39C 0.9800 . ?

loop_
_geom_torsion_atom_site_label_1
_geom_torsion_atom_site_label_2
_geom_torsion_atom_site_label_3
_geom_torsion_atom_site_label_4
_geom_torsion
_geom_torsion_site_symmetry_1
_geom_torsion_site_symmetry_2
_geom_torsion_site_symmetry_3
_geom_torsion_site_symmetry_4
_geom_torsion_publ_flag
N5 Yb1 O1 C36 -169.4(3) . . . . ?
N4 Yb1 O1 C36 -60.3(4) . . . . ?
N2 Yb1 O1 C36 88.9(4) . . . . ?
N1 Yb1 O1 C36 72.4(3) . . . . ?
O2 Yb1 O1 C36 -5.3(3) . . . . ?
N3 Yb1 O1 C36 -84.1(3) . . . . ?
C1 Yb1 O1 C36 71.8(3) . . . . ?
C2 Yb1 O1 C36 -77.6(3) . . . . ?
N5 Yb1 O1 C38 24.9(3) . . . . ?
N4 Yb1 O1 C38 134.0(4) . . . . ?
N2 Yb1 O1 C38 -76.8(4) . . . . ?
N1 Yb1 O1 C38 -93.2(3) . . . . ?
O2 Yb1 O1 C38 -171.0(4) . . . . ?
N3 Yb1 O1 C38 110.2(3) . . . . ?
C1 Yb1 O1 C38 -93.9(3) . . . . ?
C2 Yb1 O1 C38 116.7(3) . . . . ?
N5 Yb1 O2 C37 8.3(4) . . . . ?
N4 Yb1 O2 C37 124.5(3) . . . . ?
N2 Yb1 O2 C37 -163.9(3) . . . . ?
O1 Yb1 O2 C37 -22.4(3) . . . . ?
N1 Yb1 O2 C37 -116.9(3) . . . . ?
N3 Yb1 O2 C37 69.2(3) . . . . ?
C1 Yb1 O2 C37 -143.6(3) . . . . ?
C2 Yb1 O2 C37 97.0(3) . . . . ?
N5 Yb1 O2 C39 -131.5(4) . . . . ?
N4 Yb1 O2 C39 -15.4(3) . . . . ?
N2 Yb1 O2 C39 56.2(4) . . . . ?
O1 Yb1 O2 C39 -162.2(4) . . . . ?
N1 Yb1 O2 C39 103.3(3) . . . . ?
N3 Yb1 O2 C39 -70.6(3) . . . . ?
C1 Yb1 O2 C39 76.5(3) . . . . ?
C2 Yb1 O2 C39 -42.9(3) . . . . ?
C18 Si1 N1 C1 -152.0(4) . . . . ?
C20 Si1 N1 C1 -34.2(5) . . . . ?
C19 Si1 N1 C1 88.5(4) . . . . ?
C18 Si1 N1 Yb1 52.6(4) . . . . ?
C20 Si1 N1 Yb1 170.4(4) . . . . ?
C19 Si1 N1 Yb1 -66.9(4) . . . . ?
N5 Yb1 N1 C1 96.4(3) . . . . ?
N4 Yb1 N1 C1 -32.3(3) . . . . ?
N2 Yb1 N1 C1 12.4(2) . . . . ?
O1 Yb1 N1 C1 -178.9(3) . . . . ?
O2 Yb1 N1 C1 -113.3(3) . . . . ?
N3 Yb1 N1 C1 -98.4(3) . . . . ?
C2 Yb1 N1 C1 -47.3(3) . . . . ?
N5 Yb1 N1 Si1 -103.1(3) . . . . ?
N4 Yb1 N1 Si1 128.1(3) . . . . ?
N2 Yb1 N1 Si1 172.9(4) . . . . ?
O1 Yb1 N1 Si1 -18.4(3) . . . . ?
O2 Yb1 N1 Si1 47.1(3) . . . . ?
N3 Yb1 N1 Si1 62.0(5) . . . . ?
C1 Yb1 N1 Si1 160.4(5) . . . . ?
C2 Yb1 N1 Si1 113.1(3) . . . . ?
N5 Yb1 N2 C1 -129.6(3) . . . . ?
N4 Yb1 N2 C1 126.7(3) . . . . ?
O1 Yb1 N2 C1 -32.5(4) . . . . ?
N1 Yb1 N2 C1 -12.7(2) . . . . ?
O2 Yb1 N2 C1 46.2(3) . . . . ?
N3 Yb1 N2 C1 138.6(3) . . . . ?
C2 Yb1 N2 C1 135.0(3) . . . . ?
N5 Yb1 N2 C3 83.6(5) . . . . ?
N4 Yb1 N2 C3 -20.1(4) . . . . ?
O1 Yb1 N2 C3 -179.4(4) . . . . ?
N1 Yb1 N2 C3 -159.6(5) . . . . ?
O2 Yb1 N2 C3 -100.6(4) . . . . ?
N3 Yb1 N2 C3 -8.3(5) . . . . ?
C1 Yb1 N2 C3 -146.9(6) . . . . ?
C2 Yb1 N2 C3 -11.8(5) . . . . ?
C23 Si2 N3 C2 167.7(4) . . . . ?
C21 Si2 N3 C2 50.5(5) . . . . ?
C22 Si2 N3 C2 -72.2(4) . . . . ?
C23 Si2 N3 Yb1 -11.2(4) . . . . ?
C21 Si2 N3 Yb1 -128.4(4) . . . . ?
C22 Si2 N3 Yb1 108.9(4) . . . . ?
N5 Yb1 N3 C2 -106.6(3) . . . . ?
N4 Yb1 N3 C2 6.5(3) . . . . ?
N2 Yb1 N3 C2 -7.4(3) . . . . ?
O1 Yb1 N3 C2 167.5(3) . . . . ?
N1 Yb1 N3 C2 86.5(4) . . . . ?
O2 Yb1 N3 C2 101.4(3) . . . . ?
C1 Yb1 N3 C2 26.9(4) . . . . ?
N5 Yb1 N3 Si2 72.5(4) . . . . ?
N4 Yb1 N3 Si2 -174.4(4) . . . . ?
N2 Yb1 N3 Si2 171.7(3) . . . . ?
O1 Yb1 N3 Si2 -13.4(3) . . . . ?
N1 Yb1 N3 Si2 -94.4(4) . . . . ?
O2 Yb1 N3 Si2 -79.5(3) . . . . ?
C1 Yb1 N3 Si2 -153.9(3) . . . . ?
C2 Yb1 N3 Si2 179.1(5) . . . . ?
N5 Yb1 N4 C2 65.6(3) . . . . ?
N2 Yb1 N4 C2 162.1(4) . . . . ?
O1 Yb1 N4 C2 -35.9(4) . . . . ?
N1 Yb1 N4 C2 -160.1(3) . . . . ?
O2 Yb1 N4 C2 -84.4(3) . . . . ?
N3 Yb1 N4 C2 -6.7(3) . . . . ?
C1 Yb1 N4 C2 -175.3(3) . . . . ?
N5 Yb1 N4 C5 -92.8(6) . . . . ?
N2 Yb1 N4 C5 3.6(6) . . . . ?
O1 Yb1 N4 C5 165.7(6) . . . . ?
N1 Yb1 N4 C5 41.5(7) . . . . ?
O2 Yb1 N4 C5 117.2(7) . . . . ?
N3 Yb1 N4 C5 -165.1(7) . . . . ?
C1 Yb1 N4 C5 26.3(7) . . . . ?
C2 Yb1 N4 C5 -158.4(9) . . . . ?
N4 Yb1 N5 C24 133.8(7) . . . . ?
N2 Yb1 N5 C24 57.7(7) . . . . ?
O1 Yb1 N5 C24 -87.1(7) . . . . ?
N1 Yb1 N5 C24 -0.2(7) . . . . ?
O2 Yb1 N5 C24 -115.0(7) . . . . ?
N3 Yb1 N5 C24 -174.2(7) . . . . ?
C1 Yb1 N5 C24 33.1(7) . . . . ?
C2 Yb1 N5 C24 158.7(7) . . . . ?
C3 N2 C1 N1 176.3(4) . . . . ?
Yb1 N2 C1 N1 21.9(4) . . . . ?
C3 N2 C1 C6 0.4(6) . . . . ?
Yb1 N2 C1 C6 -154.0(4) . . . . ?
C3 N2 C1 Yb1 154.4(4) . . . . ?
Si1 N1 C1 N2 173.8(3) . . . . ?
Yb1 N1 C1 N2 -20.8(4) . . . . ?
Si1 N1 C1 C6 -10.3(6) . . . . ?
Yb1 N1 C1 C6 155.1(4) . . . . ?
Si1 N1 C1 Yb1 -165.4(4) . . . . ?
N5 Yb1 C1 N2 58.6(3) . . . . ?
N4 Yb1 C1 N2 -50.4(3) . . . . ?
O1 Yb1 C1 N2 159.2(2) . . . . ?
N1 Yb1 C1 N2 157.9(4) . . . . ?
O2 Yb1 C1 N2 -137.9(3) . . . . ?
N3 Yb1 C1 N2 -67.1(3) . . . . ?
C2 Yb1 C1 N2 -52.9(3) . . . . ?
N5 Yb1 C1 N1 -99.4(3) . . . . ?
N4 Yb1 C1 N1 151.7(3) . . . . ?
N2 Yb1 C1 N1 -157.9(4) . . . . ?
O1 Yb1 C1 N1 1.3(3) . . . . ?
O2 Yb1 C1 N1 64.2(3) . . . . ?
N3 Yb1 C1 N1 134.9(3) . . . . ?
C2 Yb1 C1 N1 149.2(2) . . . . ?
N5 Yb1 C1 C6 152.9(8) . . . . ?
N4 Yb1 C1 C6 43.9(9) . . . . ?
N2 Yb1 C1 C6 94.3(9) . . . . ?
O1 Yb1 C1 C6 -106.5(8) . . . . ?
N1 Yb1 C1 C6 -107.7(9) . . . . ?
O2 Yb1 C1 C6 -43.5(9) . . . . ?
N3 Yb1 C1 C6 27.2(10) . . . . ?
C2 Yb1 C1 C6 41.4(9) . . . . ?
C5 N4 C2 N3 175.1(5) . . . . ?
Yb1 N4 C2 N3 11.5(5) . . . . ?
C5 N4 C2 C12 -4.3(8) . . . . ?
Yb1 N4 C2 C12 -167.8(4) . . . . ?
C5 N4 C2 Yb1 163.5(6) . . . . ?
Si2 N3 C2 N4 170.3(4) . . . . ?
Yb1 N3 C2 N4 -10.3(4) . . . . ?
Si2 N3 C2 C12 -10.4(6) . . . . ?
Yb1 N3 C2 C12 169.0(4) . . . . ?
Si2 N3 C2 Yb1 -179.4(4) . . . . ?
N5 Yb1 C2 N4 -118.7(3) . . . . ?
N2 Yb1 C2 N4 -17.5(4) . . . . ?
O1 Yb1 C2 N4 154.6(3) . . . . ?
N1 Yb1 C2 N4 29.8(4) . . . . ?
O2 Yb1 C2 N4 93.8(3) . . . . ?
N3 Yb1 C2 N4 168.4(5) . . . . ?
C1 Yb1 C2 N4 5.4(4) . . . . ?
N5 Yb1 C2 N3 73.0(3) . . . . ?
N4 Yb1 C2 N3 -168.4(5) . . . . ?
N2 Yb1 C2 N3 174.1(3) . . . . ?
O1 Yb1 C2 N3 -13.7(3) . . . . ?
N1 Yb1 C2 N3 -138.6(3) . . . . ?
O2 Yb1 C2 N3 -74.6(3) . . . . ?
C1 Yb1 C2 N3 -163.0(2) . . . . ?
N5 Yb1 C2 C12 -51.2(17) . . . . ?
N4 Yb1 C2 C12 67.5(16) . . . . ?
N2 Yb1 C2 C12 50.0(17) . . . . ?
O1 Yb1 C2 C12 -137.9(16) . . . . ?
N1 Yb1 C2 C12 97.3(17) . . . . ?
O2 Yb1 C2 C12 161.3(17) . . . . ?
N3 Yb1 C2 C12 -124.1(18) . . . . ?
C1 Yb1 C2 C12 72.9(17) . . . . ?
C1 N2 C3 C4' -94.1(8) . . . . ?
Yb1 N2 C3 C4' 46.3(9) . . . . ?
C1 N2 C3 C4 -142.4(5) . . . . ?
Yb1 N2 C3 C4 -1.9(7) . . . . ?
N2 C3 C4 C4' 99.3(8) . . . . ?
N2 C3 C4 C5 53.8(8) . . . . ?
C4' C3 C4 C5 -45.5(8) . . . . ?
C5 C4 C4' C3 137.1(6) . . . . ?
C3 C4 C4' C5 -137.1(6) . . . . ?
N2 C3 C4' C4 -99.7(8) . . . . ?
N2 C3 C4' C5 -54.1(13) . . . . ?
C4 C3 C4' C5 45.6(9) . . . . ?
C4' C4 C5 N4 -110.8(9) . . . . ?
C3 C4 C5 N4 -66.7(8) . . . . ?
C3 C4 C5 C4' 44.0(8) . . . . ?
C2 N4 C5 C4 -122.5(6) . . . . ?
Yb1 N4 C5 C4 32.8(9) . . . . ?
C2 N4 C5 C4' -171.9(8) . . . . ?
Yb1 N4 C5 C4' -16.6(12) . . . . ?
C3 C4' C5 C4 -47.5(9) . . . . ?
C4 C4' C5 N4 90.2(9) . . . . ?
C3 C4' C5 N4 42.7(15) . . . . ?
N2 C1 C6 C7 -79.3(6) . . . . ?
N1 C1 C6 C7 105.0(5) . . . . ?
Yb1 C1 C6 C7 -159.7(7) . . . . ?
N2 C1 C6 C11 99.1(6) . . . . ?
N1 C1 C6 C11 -76.6(6) . . . . ?
Yb1 C1 C6 C11 18.7(11) . . . . ?
C11 C6 C7 C8 3.4(8) . . . . ?
C1 C6 C7 C8 -178.2(5) . . . . ?
C6 C7 C8 C9 -3.2(8) . . . . ?
C7 C8 C9 C10 0.6(10) . . . . ?
C8 C9 C10 C11 1.8(10) . . . . ?
C9 C10 C11 C6 -1.6(10) . . . . ?
C7 C6 C11 C10 -1.0(8) . . . . ?
C1 C6 C11 C10 -179.5(5) . . . . ?
N4 C2 C12 C17 86.9(6) . . . . ?
N3 C2 C12 C17 -92.4(6) . . . . ?
Yb1 C2 C12 C17 26.3(19) . . . . ?
N4 C2 C12 C13 -92.1(6) . . . . ?
N3 C2 C12 C13 88.6(6) . . . . ?
Yb1 C2 C12 C13 -152.7(15) . . . . ?
C17 C12 C13 C14 1.9(7) . . . . ?
C2 C12 C13 C14 -179.1(4) . . . . ?
C12 C13 C14 C15 -1.0(8) . . . . ?
C13 C14 C15 C16 0.0(8) . . . . ?
C14 C15 C16 C17 0.0(9) . . . . ?
C13 C12 C17 C16 -1.9(7) . . . . ?
C2 C12 C17 C16 179.1(5) . . . . ?
C15 C16 C17 C12 1.0(8) . . . . ?
Yb1 N5 C24 C29 -1.3(9) . . . . ?
Yb1 N5 C24 C25 178.7(5) . . . . ?
N5 C24 C25 C26 179.3(4) . . . . ?
C29 C24 C25 C26 -0.8(6) . . . . ?
N5 C24 C25 C30 2.4(6) . . . . ?
C29 C24 C25 C30 -177.7(4) . . . . ?
C24 C25 C26 C27 -0.2(7) . . . . ?
C30 C25 C26 C27 176.7(4) . . . . ?
C25 C26 C27 C28 0.3(7) . . . . ?
C26 C27 C28 C29 0.6(7) . . . . ?
C27 C28 C29 C24 -1.5(7) . . . . ?
C27 C28 C29 C33 -178.6(4) . . . . ?
N5 C24 C29 C28 -178.5(4) . . . . ?
C25 C24 C29 C28 1.6(6) . . . . ?
N5 C24 C29 C33 -1.4(6) . . . . ?
C25 C24 C29 C33 178.6(4) . . . . ?
C26 C25 C30 C31 -104.2(5) . . . . ?
C24 C25 C30 C31 72.6(5) . . . . ?
C26 C25 C30 C32 20.8(6) . . . . ?
C24 C25 C30 C32 -162.3(4) . . . . ?
C28 C29 C33 C35 -42.3(6) . . . . ?
C24 C29 C33 C35 140.7(4) . . . . ?
C28 C29 C33 C34 81.5(5) . . . . ?
C24 C29 C33 C34 -95.5(5) . . . . ?
C38 O1 C36 C37 -163.0(4) . . . . ?
Yb1 O1 C36 C37 29.7(5) . . . . ?
C39 O2 C37 C36 -171.9(4) . . . . ?
Yb1 O2 C37 C36 45.5(4) . . . . ?
O1 C36 C37 O2 -47.0(5) . . . . ?
